data_1534584
loop_
_publ_author_name
'Limanski, E.M.'
'Drewes, D.'
'Krebs, B.'

_publ_section_title
;
 Sandwichartige Polyoxowolframate mit Indium(III) als Heteroatom -
 Synthese und Charakterisierung der ersten Vertreter einer neuen Familie
 von Anionen
;
_journal_name_full 'Zeitschrift fuer Anorganische und Allgemeine Chemie'
_journal_page_first 523
_journal_page_last 528
_journal_volume 630
_journal_year 2004
_chemical_formula_sum 'Co2 H92 In4 Na10 O113 W18'
_chemical_name_systematic 'Na10 H2 (In4 (H2 O)2 (Co W9 O34)2) (H2 O)43'
_space_group_IT_number 14
_symmetry_space_group_name_Hall '-P 2yn'
_symmetry_space_group_name_H-M 'P 1 21/n 1'
_cell_angle_alpha 90
_cell_angle_beta 93.38
_cell_angle_gamma 90
_cell_formula_units_Z 2
_cell_length_a 13.047
_cell_length_b 17.735
_cell_length_c 21.054
_cell_volume 4863.180
_citation_journal_id_ASTM ZAACAB
_cod_data_source_file Limanski_ZAACAB_2004_1329.cif
_cod_data_source_block H92Co2In4Na10O113W18
_cod_original_cell_volume 4863.18
_cod_original_sg_symbol_Hall '-P 2ybc (x-z,y,z)'
_cod_original_formula_sum 'H92 Co2 In4 Na10 O113 W18'
_cod_database_code 1534584

loop_
_symmetry_equiv_pos_as_xyz
x,y,z
-x+1/2,y+1/2,-z+1/2
-x,-y,-z
x-1/2,-y-1/2,z-1/2

loop_
_atom_site_label
_atom_site_type_symbol
_atom_site_fract_x
_atom_site_fract_y
_atom_site_fract_z
_atom_site_occupancy
_atom_site_U_iso_or_equiv
O25 O-2 0.6996 0.5763 0.1879 1 0.0
O24 O-2 0.5416 0.4809 0.1604 1 0.0
O18 O-2 0.4174 0.5692 0.2222 1 0.0
O47 O-2 0.5294 0.2506 0.3306 1 0.0
O3 O-2 0.7472 0.335 -0.2274 1 0.0
O32 O-2 0.3241 0.2476 0.0874 1 0.0
In1 In+3 0.44752 0.53935 -0.06347 1 0.0
In2 In+3 0.30443 0.46317 0.03983 1 0.0
O54 O-2 0.4895 0.0318 -0.4306 1 0.0
O45 O-2 0.4447 0.3624 0.2258 1 0.0
O20 O-2 0.0352 0.6453 0.0374 1 0.0
O15 O-2 0.4443 0.709 0.0207 1 0.0
O8 O-2 0.423 0.3397 -0.2559 1 0.0
O30 O-2 0.66 0.3748 0.0753 1 0.0
O41 O-2 0.6843 -0.0218 0.1704 1 0.0
Na3 Na+1 0.5444 0.2533 0.2153 1 0.0
W8 W+6 0.67621 0.27622 0.056 1 0.0
O39 O-2 0.45 -0.051 0.2094 1 0.0
O22 O-2 0.7749 0.2959 -0.0036 1 0.0
O9 O-2 0.3071 0.2753 -0.1677 1 0.0
O28 O-2 0.3411 0.3007 -0.0385 1 0.0
O4 O-2 0.6657 0.1986 -0.1045 1 0.0
W7 W+6 0.30068 0.36235 -0.10649 1 0.0
O44 O-2 -0.0446 0.3025 0.1053 1 0.0
O59 O-2 0.072 0.453 -0.015 0.25 0.0
O5 O-2 0.5802 0.2592 -0.205 1 0.0
O31 O-2 0.5376 0.258 0.0969 1 0.0
O17 O-2 0.3007 0.4825 0.1375 1 0.0
O40 O-2 0.4138 0.1634 0.197 1 0.0
O34 O-2 0.4318 0.5374 0.0365 1 0.0
O23 O-2 0.5987 0.5092 0.2868 1 0.0
O49 O-2 0.3992 0.4191 0.3653 0.5 0.0
O36 O-2 0.5197 0.0648 0.0901 1 0.0
W2 W+6 0.4365 0.25712 -0.20116 1 0.0
O1 O-2 0.7634 0.179 -0.2186 1 0.0
O11 O-2 0.5424 0.6387 0.1356 1 0.0
W4 W+6 0.27995 0.55894 0.19113 1 0.0
W6 W+6 0.56478 0.55671 0.21572 1 0.0
O33 O-2 0.4251 0.3802 0.0555 1 0.0
W5 W+6 0.16457 0.63447 0.06419 1 0.0
O51 O-2 0.0852 0.2274 -0.0073 1 0.0
O14 O-2 0.4427 0.1763 0.0015 1 0.0
O38 O-2 0.6727 0.1563 0.215 1 0.0
O10 O-2 0.4672 0.1986 -0.1226 1 0.0
O6 O-2 0.3151 0.6408 0.1159 1 0.0
O19 O-2 0.1466 0.582 0.1412 1 0.0
O12 O-2 0.558 0.0734 -0.0625 1 0.0
O56 O-2 0.7065 -0.0648 0.0023 1 0.0
O13 O-2 0.6513 0.175 0.0197 1 0.0
O35 O-2 0.1716 0.393 0.035 1 0.0
Na4 Na+1 0.5606 0.3829 0.3217 1 0.0
O57 O-2 0.8536 0.0899 0.0984 1 0.0
Na5 Na+1 0.1404 0.2758 0.095 1 0.0
O50 O-2 0.1109 0.1758 0.1632 1 0.0
Na1 Na+1 0.5439 0.0636 0.1984 1 0.0
Na2 Na+1 0.4719 0.0855 -0.3191 1 0.0
O42 O-2 0.2917 0.066 -0.3307 1 0.0
O43 O-2 0.1498 0.3714 0.1723 1 0.0
O27 O-2 0.3325 0.4493 -0.0609 1 0.0
O7 O-2 0.4018 0.1847 -0.2522 1 0.0
O2 O-2 0.8398 0.2697 -0.1206 1 0.0
O48 O-2 0.486 0.447 0.407 0.25 0.0
O60 O-2 0.195 0.045 0.1145 0.25 0.0
O26 O-2 0.1674 0.3598 -0.1041 1 0.0
O53 O-2 0.7017 0.3457 0.4003 1 0.0
O16 O-2 0.2263 0.5153 0.2546 1 0.0
O21 O-2 0.2043 0.5543 0.0205 1 0.0
O52 O-2 0.6833 0.0483 0.0625 1 0.0
W9 W+6 0.42297 0.27746 0.0418 1 0.0
O46 O-2 0.6802 0.3376 0.2496 1 0.0
O37 O-2 0.5361 0.0564 0.3081 1 0.0
O55 O-2 -0.123 0.1534 -0.0207 1 0.0
Co1 Co+2 0.43438 0.62978 0.0763 1 0.0
O29 O-2 0.7534 0.2435 0.1208 1 0.0
O58 O-2 -0.013 0.103 0.0165 0.25 0.0
W1 W+6 0.72204 0.25301 -0.17303 1 0.0
W3 W+6 0.55534 0.17012 -0.05416 1 0.0
